data_7103519
loop_
_publ_author_name
'Hesp, Kevin D'
'McDonald, Robert'
'Ferguson, Michael J'
'Schatte, Gabriele'
'Stradiotto, Mark'

_publ_section_title
;
 (kappa(2)-P,S)Pt(benzyl) complexes derived from
 1/3-P(i)Pr(2)-2-S(t)Bu-indene: facile synthesis of carbanion- and
 borate-containing zwitterions.
;
_journal_issue 43
_journal_name_full 'Chemical communications (Cambridge, England)'
_journal_page_first 5645
_journal_page_last 5647
_journal_paper_doi 10.1039/b813421a
_journal_year 2008
_chemical_formula_moiety 'C26 H36 Cl P Pt S'
_chemical_formula_sum 'C26 H36 Cl P Pt S'
_chemical_formula_weight 642.12
_chemical_name_systematic
;
?
;
_space_group_IT_number 14
_symmetry_cell_setting monoclinic
_symmetry_space_group_name_Hall '-P 2ybc'
_symmetry_space_group_name_H-M 'P 1 21/c 1'
_atom_sites_solution_hydrogens geom
_atom_sites_solution_primary direct
_atom_sites_solution_secondary difmap
_audit_creation_method 'manual editing of SHELXL template'
_cell_angle_alpha 90.00
_cell_angle_beta 98.1364(17)
_cell_angle_gamma 90.00
_cell_formula_units_Z 4
_cell_length_a 13.1479(3)
_cell_length_b 12.5326(4)
_cell_length_c 15.8100(5)
_cell_measurement_reflns_used 5980
_cell_measurement_temperature 173(2)
_cell_measurement_theta_max 27.48
_cell_measurement_theta_min 1.00
_cell_volume 2578.91(13)
_computing_cell_refinement 'HKL DENZO and SCALEPACK, Bruker AXS/Nonius'
_computing_data_collection 'COLLECT, Bruker AXS/Nonius'
_computing_data_reduction 'HKL DENZO and SCALEPACK, Bruker AXS/Nonius'
_computing_molecular_graphics ' Cameron (WinGX v1.70-01), Ortep (SHELXTL-NT v6.14, Bruker AXS)'
_computing_publication_material 'WinGX v1.70.01 (L. J. Farrugia)'
_computing_structure_refinement 'SHELXL-97 (Sheldrick, 1997)'
_computing_structure_solution ' SIR-97 (A. Altomare, G. Cascarano, C. Giacovazzo et al., 1999)'
_diffrn_ambient_temperature 173(2)
_diffrn_measured_fraction_theta_full 0.999
_diffrn_measured_fraction_theta_max 0.999
_diffrn_measurement_device '95mm CCD camera on \k-goniostat'
_diffrn_measurement_device_type 'KappaCCD (BruKer AXS-Nonius, FR540C)'
_diffrn_measurement_method 'CCD rotation images, thick slices'
_diffrn_radiation_monochromator 'horizonally mounted graphite crystal'
_diffrn_radiation_source 'Nonius FR590D, fine-focus sealed tube'
_diffrn_radiation_type MoK\a
_diffrn_radiation_wavelength 0.71073
_diffrn_reflns_av_R_equivalents 0.0389
_diffrn_reflns_av_sigmaI/netI 0.0505
_diffrn_reflns_limit_h_max 16
_diffrn_reflns_limit_h_min -16
_diffrn_reflns_limit_k_max 15
_diffrn_reflns_limit_k_min -15
_diffrn_reflns_limit_l_max 19
_diffrn_reflns_limit_l_min -19
_diffrn_reflns_number 10055
_diffrn_reflns_theta_full 26.37
_diffrn_reflns_theta_max 26.37
_diffrn_reflns_theta_min 3.07
_diffrn_standards_decay_% 'no decay'
_exptl_absorpt_coefficient_mu 5.699
_exptl_absorpt_correction_T_max 0.5245
_exptl_absorpt_correction_T_min 0.5245
_exptl_absorpt_correction_type multi-scan
_exptl_absorpt_process_details 'HKL Scalepack (Otwinowski & Minor 1997)'
_exptl_crystal_colour 'pale yellow'
_exptl_crystal_density_diffrn 1.654
_exptl_crystal_density_method 'not measured'
_exptl_crystal_description plate
_exptl_crystal_F_000 1272
_exptl_crystal_size_max 0.13
_exptl_crystal_size_mid 0.13
_exptl_crystal_size_min 0.13
_refine_diff_density_max 1.897
_refine_diff_density_min -0.924
_refine_diff_density_rms 0.141
_refine_ls_extinction_coef 0.00176(13)
_refine_ls_extinction_expression Fc^*^=kFc[1+0.001xFc^2^\l^3^/sin(2\q)]^-1/4^
_refine_ls_extinction_method SHELXL
_refine_ls_goodness_of_fit_ref 1.081
_refine_ls_hydrogen_treatment constr
_refine_ls_matrix_type full
_refine_ls_number_parameters 279
_refine_ls_number_reflns 5271
_refine_ls_number_restraints 0
_refine_ls_restrained_S_all 1.081
_refine_ls_R_factor_all 0.0473
_refine_ls_R_factor_gt 0.0335
_refine_ls_shift/su_max 0.001
_refine_ls_shift/su_mean 0.000
_refine_ls_structure_factor_coef Fsqd
_refine_ls_weighting_details 'calc w=1/[\s^2^(Fo^2^)+(0.0300P)^2^+3.5261P] where P=(Fo^2^+2Fc^2^)/3'
_refine_ls_weighting_scheme calc
_refine_ls_wR_factor_gt 0.0744
_refine_ls_wR_factor_ref 0.0810
_reflns_number_gt 4253
_reflns_number_total 5271
_reflns_threshold_expression >2sigma(I)
_cod_data_source_file b813421a.txt
_cod_data_source_block damskh0704
_cod_original_sg_symbol_H-M 'P 21/c'
_cod_database_code 7103519

loop_
_symmetry_equiv_pos_as_xyz
'x, y, z'
'-x, y+1/2, -z+1/2'
'-x, -y, -z'
'x, -y-1/2, z-1/2'

loop_
_atom_site_label
_atom_site_type_symbol
_atom_site_fract_x
_atom_site_fract_y
_atom_site_fract_z
_atom_site_U_iso_or_equiv
_atom_site_adp_type
_atom_site_occupancy
_atom_site_symmetry_multiplicity
_atom_site_calc_flag
_atom_site_refinement_flags
_atom_site_disorder_assembly
_atom_site_disorder_group
Pt1 Pt 0.268696(14) 0.589411(16) 0.318113(12) 0.02401(9) Uani 1 1 d . . .
Cl1 Cl 0.33531(12) 0.76282(11) 0.34957(10) 0.0394(3) Uani 1 1 d . . .
S1 S 0.42660(10) 0.51611(11) 0.38227(9) 0.0267(3) Uani 1 1 d . . .
P1 P 0.20308(10) 0.42658(11) 0.30555(9) 0.0237(3) Uani 1 1 d . . .
C1 C 0.4651(4) 0.2969(5) 0.4343(4) 0.0357(13) Uani 1 1 d . . .
H1A H 0.5259 0.2800 0.4063 0.043 Uiso 1 1 calc R . .
H1B H 0.4883 0.3211 0.4935 0.043 Uiso 1 1 calc R . .
C2 C 0.3983(4) 0.3792(4) 0.3846(3) 0.0261(11) Uani 1 1 d . . .
C3 C 0.3040(4) 0.3380(4) 0.3538(4) 0.0293(12) Uani 1 1 d . . .
C3A C 0.3016(4) 0.2257(4) 0.3824(3) 0.0278(11) Uani 1 1 d . . .
C4 C 0.2258(5) 0.1473(5) 0.3692(4) 0.0384(14) Uani 1 1 d . . .
H4 H 0.1614 0.1619 0.3358 0.046 Uiso 1 1 calc . . .
C5 C 0.2465(5) 0.0467(5) 0.4060(4) 0.0422(15) Uani 1 1 d . . .
H5 H 0.1966 -0.0082 0.3951 0.051 Uiso 1 1 calc . . .
C6 C 0.3371(5) 0.0258(5) 0.4573(4) 0.0413(15) Uani 1 1 d . . .
H6 H 0.3483 -0.0424 0.4830 0.050 Uiso 1 1 calc . . .
C7 C 0.4138(5) 0.1044(5) 0.4724(5) 0.0451(16) Uani 1 1 d . . .
H7 H 0.4766 0.0907 0.5083 0.054 Uiso 1 1 calc . . .
C7A C 0.3944(4) 0.2030(4) 0.4327(4) 0.0322(13) Uani 1 1 d . . .
C21 C 0.1579(4) 0.3820(5) 0.1960(4) 0.0309(12) Uani 1 1 d . . .
H21 H 0.0983 0.4289 0.1741 0.037 Uiso 1 1 calc R . .
C22 C 0.2392(5) 0.4018(5) 0.1385(4) 0.0424(15) Uani 1 1 d . . .
H22A H 0.3016 0.3619 0.1602 0.051 Uiso 1 1 calc R . .
H22B H 0.2550 0.4782 0.1379 0.051 Uiso 1 1 calc R . .
H22C H 0.2135 0.3781 0.0803 0.051 Uiso 1 1 calc R . .
C23 C 0.1186(5) 0.2670(5) 0.1858(4) 0.0419(15) Uani 1 1 d . . .
H23A H 0.0883 0.2547 0.1264 0.050 Uiso 1 1 calc R . .
H23B H 0.0665 0.2551 0.2234 0.050 Uiso 1 1 calc R . .
H23C H 0.1760 0.2175 0.2012 0.050 Uiso 1 1 calc R . .
C24 C 0.0986(4) 0.3954(5) 0.3690(4) 0.0388(14) Uani 1 1 d . . .
H24 H 0.0895 0.3162 0.3671 0.047 Uiso 1 1 calc R . .
C25 C 0.1325(6) 0.4251(7) 0.4630(4) 0.063(2) Uani 1 1 d . . .
H25A H 0.1433 0.5024 0.4678 0.075 Uiso 1 1 calc R . .
H25B H 0.1968 0.3881 0.4841 0.075 Uiso 1 1 calc R . .
H25C H 0.0792 0.4039 0.4971 0.075 Uiso 1 1 calc R . .
C26 C -0.0053(5) 0.4436(6) 0.3364(5) 0.056(2) Uani 1 1 d . . .
H26A H -0.0581 0.4104 0.3657 0.067 Uiso 1 1 calc R . .
H26B H -0.0215 0.4311 0.2747 0.067 Uiso 1 1 calc R . .
H26C H -0.0035 0.5205 0.3475 0.067 Uiso 1 1 calc R . .
C31 C 0.5329(4) 0.5274(5) 0.3140(4) 0.0374(14) Uani 1 1 d . . .
C32 C 0.5528(7) 0.6446(6) 0.3053(7) 0.085(3) Uani 1 1 d . . .
H32A H 0.5766 0.6749 0.3617 0.102 Uiso 1 1 calc R . .
H32B H 0.4892 0.6802 0.2804 0.102 Uiso 1 1 calc R . .
H32C H 0.6055 0.6551 0.2680 0.102 Uiso 1 1 calc R . .
C33 C 0.6263(5) 0.4735(9) 0.3588(7) 0.106(4) Uani 1 1 d . . .
H33A H 0.6852 0.4897 0.3295 0.128 Uiso 1 1 calc R . .
H33B H 0.6150 0.3961 0.3586 0.128 Uiso 1 1 calc R . .
H33C H 0.6399 0.4990 0.4180 0.128 Uiso 1 1 calc R . .
C34 C 0.5003(7) 0.4772(9) 0.2284(6) 0.095(4) Uani 1 1 d . . .
H34A H 0.5557 0.4843 0.1932 0.114 Uiso 1 1 calc R . .
H34B H 0.4385 0.5130 0.2000 0.114 Uiso 1 1 calc R . .
H34C H 0.4856 0.4014 0.2359 0.114 Uiso 1 1 calc R . .
C41 C 0.1334(4) 0.6624(5) 0.2594(3) 0.0319(13) Uani 1 1 d . . .
H41A H 0.0736 0.6198 0.2713 0.038 Uiso 1 1 calc R . .
H41B H 0.1277 0.7342 0.2843 0.038 Uiso 1 1 calc R . .
C42 C 0.1307(4) 0.6725(5) 0.1648(4) 0.0320(13) Uani 1 1 d . . .
C43 C 0.0525(4) 0.6275(5) 0.1077(4) 0.0407(15) Uani 1 1 d . . .
H43 H 0.0006 0.5872 0.1293 0.049 Uiso 1 1 calc . . .
C44 C 0.0480(5) 0.6399(6) 0.0200(4) 0.0459(16) Uani 1 1 d . . .
H44 H -0.0067 0.6089 -0.0177 0.055 Uiso 1 1 calc . . .
C45 C 0.1225(6) 0.6969(6) -0.0117(4) 0.0510(18) Uani 1 1 d . . .
H45 H 0.1198 0.7050 -0.0717 0.061 Uiso 1 1 calc . . .
C46 C 0.2021(5) 0.7430(5) 0.0431(4) 0.0426(15) Uani 1 1 d . . .
H46 H 0.2531 0.7837 0.0208 0.051 Uiso 1 1 calc . . .
C47 C 0.2068(4) 0.7297(5) 0.1295(4) 0.0351(13) Uani 1 1 d . . .
H47 H 0.2627 0.7596 0.1665 0.042 Uiso 1 1 calc . . .

loop_
_atom_site_aniso_label
_atom_site_aniso_U_11
_atom_site_aniso_U_22
_atom_site_aniso_U_33
_atom_site_aniso_U_23
_atom_site_aniso_U_13
_atom_site_aniso_U_12
Pt1 0.02794(12) 0.02081(12) 0.02466(12) -0.00026(9) 0.00846(8) 0.00022(8)
Cl1 0.0512(8) 0.0213(7) 0.0471(8) -0.0044(6) 0.0117(7) -0.0054(6)
S1 0.0275(6) 0.0238(7) 0.0286(7) -0.0018(5) 0.0036(6) -0.0023(5)
P1 0.0228(6) 0.0239(7) 0.0249(7) 0.0008(5) 0.0056(5) -0.0026(5)
C1 0.035(3) 0.030(3) 0.039(3) 0.001(3) -0.005(3) 0.005(2)
C2 0.031(3) 0.024(3) 0.025(3) 0.003(2) 0.008(2) 0.001(2)
C3 0.029(3) 0.026(3) 0.033(3) 0.003(2) 0.004(2) -0.003(2)
C3A 0.035(3) 0.027(3) 0.022(3) -0.001(2) 0.005(2) -0.001(2)
C4 0.040(3) 0.031(3) 0.045(4) 0.003(3) 0.009(3) -0.001(3)
C5 0.051(4) 0.022(3) 0.055(4) 0.005(3) 0.013(3) -0.002(3)
C6 0.052(4) 0.021(3) 0.054(4) 0.008(3) 0.019(3) 0.007(3)
C7 0.046(4) 0.035(4) 0.052(4) 0.005(3) 0.003(3) 0.011(3)
C7A 0.038(3) 0.026(3) 0.033(3) 0.000(2) 0.006(3) 0.004(2)
C21 0.029(3) 0.033(3) 0.028(3) -0.001(2) -0.003(2) 0.004(2)
C22 0.047(4) 0.049(4) 0.032(3) -0.003(3) 0.008(3) -0.006(3)
C23 0.042(3) 0.034(3) 0.048(4) -0.005(3) -0.002(3) -0.009(3)
C24 0.038(3) 0.038(4) 0.045(4) -0.003(3) 0.019(3) -0.004(3)
C25 0.061(4) 0.093(6) 0.041(4) -0.007(4) 0.029(4) -0.007(4)
C26 0.034(3) 0.054(4) 0.086(6) 0.003(4) 0.029(4) -0.002(3)
C31 0.033(3) 0.036(3) 0.046(4) -0.001(3) 0.017(3) -0.006(3)
C32 0.093(6) 0.037(4) 0.142(9) -0.007(5) 0.079(7) -0.016(4)
C33 0.030(4) 0.159(11) 0.137(9) 0.086(8) 0.034(5) 0.033(5)
C34 0.079(6) 0.141(9) 0.078(7) -0.047(6) 0.059(5) -0.050(6)
C41 0.037(3) 0.028(3) 0.034(3) 0.008(2) 0.014(3) 0.008(2)
C42 0.032(3) 0.026(3) 0.038(3) 0.008(2) 0.006(3) 0.009(2)
C43 0.030(3) 0.035(3) 0.055(4) 0.008(3) -0.003(3) 0.000(3)
C44 0.047(4) 0.040(4) 0.046(4) 0.002(3) -0.013(3) 0.002(3)
C45 0.063(4) 0.058(5) 0.028(3) 0.006(3) -0.004(3) 0.013(4)
C46 0.043(3) 0.047(4) 0.039(3) 0.006(3) 0.010(3) -0.002(3)
C47 0.034(3) 0.029(3) 0.041(3) 0.002(3) 0.004(3) -0.004(2)

loop_
_atom_type_symbol
_atom_type_description
_atom_type_scat_dispersion_real
_atom_type_scat_dispersion_imag
_atom_type_scat_source
C C 0.0033 0.0016 'International Tables Vol C Tables 4.2.6.8 and 6.1.1.4'
H H 0.0000 0.0000 'International Tables Vol C Tables 4.2.6.8 and 6.1.1.4'
Cl Cl 0.1484 0.1585 'International Tables Vol C Tables 4.2.6.8 and 6.1.1.4'
P P 0.1023 0.0942 'International Tables Vol C Tables 4.2.6.8 and 6.1.1.4'
Pt Pt -1.7033 8.3905 'International Tables Vol C Tables 4.2.6.8 and 6.1.1.4'
S S 0.1246 0.1234 'International Tables Vol C Tables 4.2.6.8 and 6.1.1.4'

loop_
_geom_angle_atom_site_label_1
_geom_angle_atom_site_label_2
_geom_angle_atom_site_label_3
_geom_angle
_geom_angle_site_symmetry_1
_geom_angle_site_symmetry_3
_geom_angle_publ_flag
C41 Pt1 P1 93.84(17) . . ?
C41 Pt1 S1 176.63(16) . . ?
P1 Pt1 S1 89.29(5) . . ?
C41 Pt1 Cl1 87.59(17) . . ?
P1 Pt1 Cl1 172.85(5) . . ?
S1 Pt1 Cl1 89.44(5) . . ?
C2 S1 C31 105.1(3) . . ?
C2 S1 Pt1 102.30(19) . . ?
C31 S1 Pt1 113.7(2) . . ?
C3 P1 C21 109.3(3) . . ?
C3 P1 C24 101.4(3) . . ?
C21 P1 C24 106.3(3) . . ?
C3 P1 Pt1 105.90(18) . . ?
C21 P1 Pt1 115.77(19) . . ?
C24 P1 Pt1 117.1(2) . . ?
C7A C1 C2 102.4(4) . . ?
C7A C1 H1A 111.3 . . ?
C2 C1 H1A 111.3 . . ?
C7A C1 H1B 111.3 . . ?
C2 C1 H1B 111.3 . . ?
H1A C1 H1B 109.2 . . ?
C3 C2 C1 111.1(5) . . ?
C3 C2 S1 123.0(4) . . ?
C1 C2 S1 124.9(4) . . ?
C2 C3 C3A 108.0(5) . . ?
C2 C3 P1 119.4(4) . . ?
C3A C3 P1 131.6(4) . . ?
C7A C3A C4 119.5(5) . . ?
C7A C3A C3 108.3(5) . . ?
C4 C3A C3 132.1(5) . . ?
C3A C4 C5 118.7(6) . . ?
C3A C4 H4 120.7 . . ?
C5 C4 H4 120.7 . . ?
C6 C5 C4 121.4(6) . . ?
C6 C5 H5 119.3 . . ?
C4 C5 H5 119.3 . . ?
C5 C6 C7 120.7(6) . . ?
C5 C6 H6 119.7 . . ?
C7 C6 H6 119.7 . . ?
C7A C7 C6 117.7(6) . . ?
C7A C7 H7 121.2 . . ?
C6 C7 H7 121.2 . . ?
C3A C7A C7 122.0(6) . . ?
C3A C7A C1 110.0(5) . . ?
C7 C7A C1 128.0(6) . . ?
C22 C21 C23 110.3(5) . . ?
C22 C21 P1 110.7(4) . . ?
C23 C21 P1 116.4(4) . . ?
C22 C21 H21 106.3 . . ?
C23 C21 H21 106.3 . . ?
P1 C21 H21 106.3 . . ?
C21 C22 H22A 109.5 . . ?
C21 C22 H22B 109.5 . . ?
H22A C22 H22B 109.5 . . ?
C21 C22 H22C 109.5 . . ?
H22A C22 H22C 109.5 . . ?
H22B C22 H22C 109.5 . . ?
C21 C23 H23A 109.5 . . ?
C21 C23 H23B 109.5 . . ?
H23A C23 H23B 109.5 . . ?
C21 C23 H23C 109.5 . . ?
H23A C23 H23C 109.5 . . ?
H23B C23 H23C 109.5 . . ?
C26 C24 C25 111.0(6) . . ?
C26 C24 P1 115.6(5) . . ?
C25 C24 P1 109.6(4) . . ?
C26 C24 H24 106.7 . . ?
C25 C24 H24 106.7 . . ?
P1 C24 H24 106.7 . . ?
C24 C25 H25A 109.5 . . ?
C24 C25 H25B 109.5 . . ?
H25A C25 H25B 109.5 . . ?
C24 C25 H25C 109.5 . . ?
H25A C25 H25C 109.5 . . ?
H25B C25 H25C 109.5 . . ?
C24 C26 H26A 109.5 . . ?
C24 C26 H26B 109.5 . . ?
H26A C26 H26B 109.5 . . ?
C24 C26 H26C 109.5 . . ?
H26A C26 H26C 109.5 . . ?
H26B C26 H26C 109.5 . . ?
C33 C31 C34 110.5(8) . . ?
C33 C31 C32 110.2(7) . . ?
C34 C31 C32 111.1(7) . . ?
C33 C31 S1 108.6(5) . . ?
C34 C31 S1 110.1(4) . . ?
C32 C31 S1 106.1(4) . . ?
C31 C32 H32A 109.5 . . ?
C31 C32 H32B 109.5 . . ?
H32A C32 H32B 109.5 . . ?
C31 C32 H32C 109.5 . . ?
H32A C32 H32C 109.5 . . ?
H32B C32 H32C 109.5 . . ?
C31 C33 H33A 109.5 . . ?
C31 C33 H33B 109.5 . . ?
H33A C33 H33B 109.5 . . ?
C31 C33 H33C 109.5 . . ?
H33A C33 H33C 109.5 . . ?
H33B C33 H33C 109.5 . . ?
C31 C34 H34A 109.5 . . ?
C31 C34 H34B 109.5 . . ?
H34A C34 H34B 109.5 . . ?
C31 C34 H34C 109.5 . . ?
H34A C34 H34C 109.5 . . ?
H34B C34 H34C 109.5 . . ?
C42 C41 Pt1 112.2(3) . . ?
C42 C41 H41A 109.2 . . ?
Pt1 C41 H41A 109.2 . . ?
C42 C41 H41B 109.2 . . ?
Pt1 C41 H41B 109.2 . . ?
H41A C41 H41B 107.9 . . ?
C43 C42 C47 116.9(6) . . ?
C43 C42 C41 121.7(5) . . ?
C47 C42 C41 121.4(6) . . ?
C44 C43 C42 121.8(6) . . ?
C44 C43 H43 119.1 . . ?
C42 C43 H43 119.1 . . ?
C45 C44 C43 119.6(6) . . ?
C45 C44 H44 120.2 . . ?
C43 C44 H44 120.2 . . ?
C44 C45 C46 120.5(6) . . ?
C44 C45 H45 119.8 . . ?
C46 C45 H45 119.8 . . ?
C47 C46 C45 119.7(6) . . ?
C47 C46 H46 120.1 . . ?
C45 C46 H46 120.1 . . ?
C46 C47 C42 121.5(6) . . ?
C46 C47 H47 119.2 . . ?
C42 C47 H47 119.2 . . ?

loop_
_geom_bond_atom_site_label_1
_geom_bond_atom_site_label_2
_geom_bond_distance
_geom_bond_site_symmetry_2
_geom_bond_publ_flag
Pt1 C41 2.096(5) . ?
Pt1 P1 2.2135(14) . ?
Pt1 S1 2.3637(14) . ?
Pt1 Cl1 2.3695(14) . ?
S1 C2 1.757(5) . ?
S1 C31 1.889(5) . ?
P1 C3 1.814(6) . ?
P1 C21 1.837(6) . ?
P1 C24 1.854(5) . ?
C1 C7A 1.498(8) . ?
C1 C2 1.502(7) . ?
C1 H1A 0.9900 . ?
C1 H1B 0.9900 . ?
C2 C3 1.368(7) . ?
C3 C3A 1.479(8) . ?
C3A C7A 1.388(8) . ?
C3A C4 1.394(8) . ?
C4 C5 1.399(9) . ?
C4 H4 0.9500 . ?
C5 C6 1.368(9) . ?
C5 H5 0.9500 . ?
C6 C7 1.405(9) . ?
C6 H6 0.9500 . ?
C7 C7A 1.393(8) . ?
C7 H7 0.9500 . ?
C21 C22 1.518(8) . ?
C21 C23 1.532(8) . ?
C21 H21 1.0000 . ?
C22 H22A 0.9800 . ?
C22 H22B 0.9800 . ?
C22 H22C 0.9800 . ?
C23 H23A 0.9800 . ?
C23 H23B 0.9800 . ?
C23 H23C 0.9800 . ?
C24 C26 1.516(9) . ?
C24 C25 1.536(9) . ?
C24 H24 1.0000 . ?
C25 H25A 0.9800 . ?
C25 H25B 0.9800 . ?
C25 H25C 0.9800 . ?
C26 H26A 0.9800 . ?
C26 H26B 0.9800 . ?
C26 H26C 0.9800 . ?
C31 C33 1.490(10) . ?
C31 C34 1.499(10) . ?
C31 C32 1.501(9) . ?
C32 H32A 0.9800 . ?
C32 H32B 0.9800 . ?
C32 H32C 0.9800 . ?
C33 H33A 0.9800 . ?
C33 H33B 0.9800 . ?
C33 H33C 0.9800 . ?
C34 H34A 0.9800 . ?
C34 H34B 0.9800 . ?
C34 H34C 0.9800 . ?
C41 C42 1.497(8) . ?
C41 H41A 0.9900 . ?
C41 H41B 0.9900 . ?
C42 C43 1.389(9) . ?
C42 C47 1.408(8) . ?
C43 C44 1.388(9) . ?
C43 H43 0.9500 . ?
C44 C45 1.363(10) . ?
C44 H44 0.9500 . ?
C45 C46 1.387(9) . ?
C45 H45 0.9500 . ?
C46 C47 1.369(8) . ?
C46 H46 0.9500 . ?
C47 H47 0.9500 . ?

loop_
_geom_torsion_atom_site_label_1
_geom_torsion_atom_site_label_2
_geom_torsion_atom_site_label_3
_geom_torsion_atom_site_label_4
_geom_torsion
_geom_torsion_site_symmetry_1
_geom_torsion_site_symmetry_2
_geom_torsion_site_symmetry_3
_geom_torsion_site_symmetry_4
_geom_torsion_publ_flag
P1 Pt1 S1 C2 -1.44(18) . . . . ?
Cl1 Pt1 S1 C2 171.53(18) . . . . ?
P1 Pt1 S1 C31 111.3(2) . . . . ?
Cl1 Pt1 S1 C31 -75.7(2) . . . . ?
C41 Pt1 P1 C3 -179.2(2) . . . . ?
S1 Pt1 P1 C3 2.08(18) . . . . ?
C41 Pt1 P1 C21 59.6(2) . . . . ?
S1 Pt1 P1 C21 -119.2(2) . . . . ?
C41 Pt1 P1 C24 -67.1(3) . . . . ?
S1 Pt1 P1 C24 114.2(2) . . . . ?
C7A C1 C2 C3 -3.2(6) . . . . ?
C7A C1 C2 S1 165.7(4) . . . . ?
C31 S1 C2 C3 -118.8(5) . . . . ?
Pt1 S1 C2 C3 0.2(5) . . . . ?
C31 S1 C2 C1 73.6(5) . . . . ?
Pt1 S1 C2 C1 -167.4(4) . . . . ?
C1 C2 C3 C3A 0.9(6) . . . . ?
S1 C2 C3 C3A -168.3(4) . . . . ?
C1 C2 C3 P1 170.8(4) . . . . ?
S1 C2 C3 P1 1.7(6) . . . . ?
C21 P1 C3 C2 122.7(4) . . . . ?
C24 P1 C3 C2 -125.4(5) . . . . ?
Pt1 P1 C3 C2 -2.7(5) . . . . ?
C21 P1 C3 C3A -70.2(6) . . . . ?
C24 P1 C3 C3A 41.8(6) . . . . ?
Pt1 P1 C3 C3A 164.4(5) . . . . ?
C2 C3 C3A C7A 2.1(6) . . . . ?
P1 C3 C3A C7A -166.2(4) . . . . ?
C2 C3 C3A C4 -179.7(6) . . . . ?
P1 C3 C3A C4 12.1(9) . . . . ?
C7A C3A C4 C5 -1.2(8) . . . . ?
C3 C3A C4 C5 -179.3(6) . . . . ?
C3A C4 C5 C6 3.0(9) . . . . ?
C4 C5 C6 C7 -2.1(10) . . . . ?
C5 C6 C7 C7A -0.6(9) . . . . ?
C4 C3A C7A C7 -1.4(8) . . . . ?
C3 C3A C7A C7 177.1(5) . . . . ?
C4 C3A C7A C1 177.3(5) . . . . ?
C3 C3A C7A C1 -4.2(6) . . . . ?
C6 C7 C7A C3A 2.3(9) . . . . ?
C6 C7 C7A C1 -176.2(6) . . . . ?
C2 C1 C7A C3A 4.5(6) . . . . ?
C2 C1 C7A C7 -176.9(6) . . . . ?
C3 P1 C21 C22 -70.1(5) . . . . ?
C24 P1 C21 C22 -178.8(4) . . . . ?
Pt1 P1 C21 C22 49.3(4) . . . . ?
C3 P1 C21 C23 56.8(5) . . . . ?
C24 P1 C21 C23 -51.9(5) . . . . ?
Pt1 P1 C21 C23 176.2(4) . . . . ?
C3 P1 C24 C26 -170.7(5) . . . . ?
C21 P1 C24 C26 -56.5(6) . . . . ?
Pt1 P1 C24 C26 74.6(5) . . . . ?
C3 P1 C24 C25 62.9(5) . . . . ?
C21 P1 C24 C25 177.1(5) . . . . ?
Pt1 P1 C24 C25 -51.7(6) . . . . ?
C2 S1 C31 C33 -65.8(7) . . . . ?
Pt1 S1 C31 C33 -176.9(6) . . . . ?
C2 S1 C31 C34 55.3(7) . . . . ?
Pt1 S1 C31 C34 -55.8(6) . . . . ?
C2 S1 C31 C32 175.6(6) . . . . ?
Pt1 S1 C31 C32 64.6(6) . . . . ?
P1 Pt1 C41 C42 -90.6(4) . . . . ?
Cl1 Pt1 C41 C42 96.4(4) . . . . ?
Pt1 C41 C42 C43 121.9(5) . . . . ?
Pt1 C41 C42 C47 -59.1(6) . . . . ?
C47 C42 C43 C44 -1.3(9) . . . . ?
C41 C42 C43 C44 177.8(6) . . . . ?
C42 C43 C44 C45 0.5(10) . . . . ?
C43 C44 C45 C46 -0.4(11) . . . . ?
C44 C45 C46 C47 1.1(11) . . . . ?
C45 C46 C47 C42 -1.9(10) . . . . ?
C43 C42 C47 C46 2.0(9) . . . . ?
C41 C42 C47 C46 -177.1(6) . . . . ?
